data_4331329
loop_
_publ_author_name
'Martin M. Kimani'
'Lindsey Thompson'
'Whitney Snider'
'Colin D. McMillen'
'Joseph W. Kolis'

_publ_contact_author_address
;Chemistry Department Main Office
Clemson University Department of Chemistry
219 Hunter Laboratories
P.O. Box 340973
Clemson, SC 29634-0973
;
_publ_contact_author_email kjoseph@clemson.edu
_publ_contact_author_fax 864-656-6613
_publ_contact_author_name 'Joseph Kolis'
_publ_contact_author_phone '(864) 656-4739 / 502'
_publ_section_title
;
 Hydrothermal Synthesis and Spectroscopic Properties of a New Glaserite
 Material, K3RE(VO4)2 (RE = Sc, Y, Dy, Ho, Er, Yb, Lu, or Tm) with
 Potential Lasing and Optical Properties
;
_journal_name_full 'Inorganic Chemistry'
_journal_page_first 13271
_journal_page_last 13280
_journal_paper_doi 10.1021/ic301922e
_journal_volume 51
_journal_year 2012
_chemical_formula_moiety 'Lu O8, 2(V), 3K'
_chemical_formula_sum 'K3 Lu O8 V2'
_chemical_formula_weight 522.15
_space_group_IT_number 164
_symmetry_cell_setting trigonal
_symmetry_Int_Tables_number 164
_symmetry_space_group_name_Hall '-P 3 2"'
_symmetry_space_group_name_H-M 'P -3 m 1'
_atom_sites_solution_primary direct
_atom_sites_solution_secondary difmap
_audit_creation_method SHELXL-97
_cell_angle_alpha 90.00
_cell_angle_beta 90.00
_cell_angle_gamma 120.00
_cell_formula_units_Z 1
_cell_length_a 5.855(2)
_cell_length_b 5.855(2)
_cell_length_c 7.578(3)
_cell_measurement_reflns_used 1977
_cell_measurement_temperature 293(2)
_cell_measurement_theta_max 25.57
_cell_measurement_theta_min 2.69
_cell_volume 224.98(14)
_computing_cell_refinement 'CrystalClear (Rigaku/MSC,2006)'
_computing_data_collection 'CrystalClear (Rigaku/MSC,2006)'
_computing_data_reduction 'CrystalClear (Rigaku/MSC,2006)'
_computing_molecular_graphics 'SHELXTL 6.10 (Sheldrick,2008)'
_computing_publication_material 'SHELXTL 6.10 (Sheldrick,2008)'
_computing_structure_refinement 'SHELXTL 6.10 (Sheldrick,2008)'
_computing_structure_solution 'SHELXTL 6.10 (Sheldrick,2008)'
_diffrn_ambient_temperature 293(2)
_diffrn_detector_area_resol_mean 14.6306
_diffrn_measured_fraction_theta_full 1.000
_diffrn_measured_fraction_theta_max 1.000
_diffrn_measurement_device_type 'Rigaku, AFC8S diffractometer'
_diffrn_measurement_method dtprofit.ref
_diffrn_radiation_monochromator graphite
_diffrn_radiation_source 'fine-focus sealed tube'
_diffrn_radiation_type MoK\a
_diffrn_radiation_wavelength 0.71073
_diffrn_reflns_av_R_equivalents 0.0356
_diffrn_reflns_av_sigmaI/netI 0.0151
_diffrn_reflns_limit_h_max 7
_diffrn_reflns_limit_h_min -7
_diffrn_reflns_limit_k_max 7
_diffrn_reflns_limit_k_min -7
_diffrn_reflns_limit_l_max 9
_diffrn_reflns_limit_l_min -8
_diffrn_reflns_number 1977
_diffrn_reflns_theta_full 25.57
_diffrn_reflns_theta_max 25.57
_diffrn_reflns_theta_min 2.69
_diffrn_standards_decay_% 0
_diffrn_standards_interval_count 0
_diffrn_standards_interval_time 0
_diffrn_standards_number 0
_exptl_absorpt_coefficient_mu 14.315
_exptl_absorpt_correction_T_max 0.002
_exptl_absorpt_correction_T_min 0.001
_exptl_absorpt_correction_type multi-scan
_exptl_absorpt_process_details 'REQAB, CrystalClear'
_exptl_crystal_colour colorless
_exptl_crystal_density_diffrn 3.853
_exptl_crystal_description hexagon
_exptl_crystal_F_000 238
_exptl_crystal_size_max 0.28
_exptl_crystal_size_mid 0.25
_exptl_crystal_size_min 0.21
_refine_diff_density_max 0.766
_refine_diff_density_min -1.190
_refine_diff_density_rms 0.191
_refine_ls_extinction_method none
_refine_ls_goodness_of_fit_ref 1.398
_refine_ls_matrix_type full
_refine_ls_number_parameters 20
_refine_ls_number_reflns 192
_refine_ls_number_restraints 0
_refine_ls_restrained_S_all 1.398
_refine_ls_R_factor_all 0.0234
_refine_ls_R_factor_gt 0.0234
_refine_ls_shift/su_max 0.000
_refine_ls_shift/su_mean 0.000
_refine_ls_structure_factor_coef Fsqd
_refine_ls_weighting_details 'calc w=1/[\s^2^(Fo^2^)+(0.0192P)^2^+2.0722P] where P=(Fo^2^+2Fc^2^)/3'
_refine_ls_weighting_scheme calc
_refine_ls_wR_factor_gt 0.0587
_refine_ls_wR_factor_ref 0.0587
_reflns_number_gt 192
_reflns_number_total 192
_reflns_threshold_expression >2sigma(I)
_cod_data_source_file ic301922e_si_015_7.cif
_cod_data_source_block k3luv2o8
_cod_original_cell_volume 225.01(14)
_cod_database_code 4331329

loop_
_symmetry_equiv_pos_as_xyz
'x, y, z'
'-y, x-y, z'
'-x+y, -x, z'
'y, x, -z'
'x-y, -y, -z'
'-x, -x+y, -z'
'-x, -y, -z'
'y, -x+y, -z'
'x-y, x, -z'
'-y, -x, z'
'-x+y, y, z'
'x, x-y, z'

loop_
_atom_site_label
_atom_site_type_symbol
_atom_site_fract_x
_atom_site_fract_y
_atom_site_fract_z
_atom_site_U_iso_or_equiv
_atom_site_adp_type
_atom_site_occupancy
_atom_site_symmetry_multiplicity
_atom_site_calc_flag
_atom_site_refinement_flags
Lu1 Lu 1.0000 0.0000 0.5000 0.0078(3) Uani 1 12 d S
O2 O 0.6667 0.3333 1.0360(19) 0.061(5) Uani 1 6 d S
V1 V 0.6667 0.3333 1.2541(3) 0.0135(5) Uani 1 6 d S
K2 K 0.0000 0.0000 1.0000 0.061(2) Uani 1 12 d S
O1 O 0.3485(18) 0.1743(9) 1.3298(13) 0.060(3) Uani 1 2 d S
K1 K 0.6667 0.3333 0.7058(4) 0.0223(7) Uani 1 6 d S

loop_
_atom_site_aniso_label
_atom_site_aniso_U_11
_atom_site_aniso_U_22
_atom_site_aniso_U_33
_atom_site_aniso_U_23
_atom_site_aniso_U_13
_atom_site_aniso_U_12
Lu1 0.0066(3) 0.0066(3) 0.0101(4) 0.000 0.000 0.00332(16)
O2 0.077(8) 0.077(8) 0.030(7) 0.000 0.000 0.039(4)
V1 0.0130(8) 0.0130(8) 0.0146(11) 0.000 0.000 0.0065(4)
K2 0.080(3) 0.080(3) 0.022(3) 0.000 0.000 0.0398(17)
O1 0.049(5) 0.047(4) 0.085(6) 0.026(2) 0.052(5) 0.024(3)
K1 0.0213(11) 0.0213(11) 0.0241(16) 0.000 0.000 0.0107(5)

loop_
_atom_type_symbol
_atom_type_description
_atom_type_scat_dispersion_real
_atom_type_scat_dispersion_imag
_atom_type_scat_source
O O 0.0106 0.0060 'International Tables Vol C Tables 4.2.6.8 and 6.1.1.4'
K K 0.2009 0.2494 'International Tables Vol C Tables 4.2.6.8 and 6.1.1.4'
V V 0.3005 0.5294 'International Tables Vol C Tables 4.2.6.8 and 6.1.1.4'
Lu Lu -0.4720 5.8584 'International Tables Vol C Tables 4.2.6.8 and 6.1.1.4'

loop_
_geom_angle_atom_site_label_1
_geom_angle_atom_site_label_2
_geom_angle_atom_site_label_3
_geom_angle
_geom_angle_site_symmetry_1
_geom_angle_site_symmetry_3
O1 Lu1 O1 180.0(4) 9_657 3_654
O1 Lu1 O1 88.8(4) 9_657 8_657
O1 Lu1 O1 91.2(4) 3_654 8_657
O1 Lu1 O1 91.2(4) 9_657 2_654
O1 Lu1 O1 88.8(4) 3_654 2_654
O1 Lu1 O1 180.0 8_657 2_654
O1 Lu1 O1 91.2(4) 9_657 1_654
O1 Lu1 O1 88.8(4) 3_654 1_654
O1 Lu1 O1 91.2(4) 8_657 1_654
O1 Lu1 O1 88.8(4) 2_654 1_654
O1 Lu1 O1 88.8(4) 9_657 7_657
O1 Lu1 O1 91.2(4) 3_654 7_657
O1 Lu1 O1 88.8(4) 8_657 7_657
O1 Lu1 O1 91.2(4) 2_654 7_657
O1 Lu1 O1 180.0(4) 1_654 7_657
O1 Lu1 K1 127.86(3) 9_657 7_756
O1 Lu1 K1 52.14(3) 3_654 7_756
O1 Lu1 K1 60.9(3) 8_657 7_756
O1 Lu1 K1 119.1(3) 2_654 7_756
O1 Lu1 K1 52.14(3) 1_654 7_756
O1 Lu1 K1 127.86(3) 7_657 7_756
O1 Lu1 K1 52.14(3) 9_657 .
O1 Lu1 K1 127.86(3) 3_654 .
O1 Lu1 K1 119.1(3) 8_657 .
O1 Lu1 K1 60.9(3) 2_654 .
O1 Lu1 K1 127.86(3) 1_654 .
O1 Lu1 K1 52.14(3) 7_657 .
K1 Lu1 K1 180.00(9) 7_756 .
O1 Lu1 K1 127.86(3) 9_657 7_656
O1 Lu1 K1 52.14(3) 3_654 7_656
O1 Lu1 K1 127.86(3) 8_657 7_656
O1 Lu1 K1 52.14(3) 2_654 7_656
O1 Lu1 K1 119.1(3) 1_654 7_656
O1 Lu1 K1 60.9(3) 7_657 7_656
K1 Lu1 K1 103.70(6) 7_756 7_656
K1 Lu1 K1 76.30(6) . 7_656
O1 Lu1 K1 52.14(3) 9_657 1_655
O1 Lu1 K1 127.86(3) 3_654 1_655
O1 Lu1 K1 52.14(3) 8_657 1_655
O1 Lu1 K1 127.86(3) 2_654 1_655
O1 Lu1 K1 60.9(3) 1_654 1_655
O1 Lu1 K1 119.1(3) 7_657 1_655
K1 Lu1 K1 76.30(6) 7_756 1_655
K1 Lu1 K1 103.70(6) . 1_655
K1 Lu1 K1 180.0 7_656 1_655
O1 Lu1 K1 60.9(3) 9_657 7_766
O1 Lu1 K1 119.1(3) 3_654 7_766
O1 Lu1 K1 127.86(3) 8_657 7_766
O1 Lu1 K1 52.14(3) 2_654 7_766
O1 Lu1 K1 52.14(3) 1_654 7_766
O1 Lu1 K1 127.86(3) 7_657 7_766
K1 Lu1 K1 103.70(6) 7_756 7_766
K1 Lu1 K1 76.30(6) . 7_766
K1 Lu1 K1 103.70(6) 7_656 7_766
K1 Lu1 K1 76.30(6) 1_655 7_766
O1 Lu1 K1 119.1(3) 9_657 1_545
O1 Lu1 K1 60.9(3) 3_654 1_545
O1 Lu1 K1 52.14(3) 8_657 1_545
O1 Lu1 K1 127.86(3) 2_654 1_545
O1 Lu1 K1 127.86(3) 1_654 1_545
O1 Lu1 K1 52.14(3) 7_657 1_545
K1 Lu1 K1 76.30(6) 7_756 1_545
K1 Lu1 K1 103.70(6) . 1_545
K1 Lu1 K1 76.30(6) 7_656 1_545
K1 Lu1 K1 103.70(6) 1_655 1_545
K1 Lu1 K1 180.0 7_766 1_545
V1 O2 K1 180.000(2) . .
V1 O2 K2 94.6(2) . 1_655
K1 O2 K2 85.4(2) . 1_655
V1 O2 K2 94.6(2) . .
K1 O2 K2 85.4(2) . .
K2 O2 K2 119.36(7) 1_655 .
V1 O2 K2 94.6(2) . 1_665
K1 O2 K2 85.4(2) . 1_665
K2 O2 K2 119.36(7) 1_655 1_665
K2 O2 K2 119.36(7) . 1_665
O2 V1 O1 109.6(4) . 2_655
O2 V1 O1 109.6(4) . 3_665
O1 V1 O1 109.4(4) 2_655 3_665
O2 V1 O1 109.6(4) . .
O1 V1 O1 109.4(4) 2_655 .
O1 V1 O1 109.4(4) 3_665 .
O2 V1 K1 95.14(7) . 7_767
O1 V1 K1 60.05(4) 2_655 7_767
O1 V1 K1 60.05(4) 3_665 7_767
O1 V1 K1 155.3(4) . 7_767
O2 V1 K1 95.14(7) . 7_657
O1 V1 K1 60.05(4) 2_655 7_657
O1 V1 K1 155.3(4) 3_665 7_657
O1 V1 K1 60.05(4) . 7_657
K1 V1 K1 119.21(2) 7_767 7_657
O2 V1 K1 95.14(7) . 7_667
O1 V1 K1 155.3(4) 2_655 7_667
O1 V1 K1 60.05(4) 3_665 7_667
O1 V1 K1 60.05(4) . 7_667
K1 V1 K1 119.21(2) 7_767 7_667
K1 V1 K1 119.21(2) 7_657 7_667
O2 V1 K1 180.000(4) . 1_556
O1 V1 K1 70.4(4) 2_655 1_556
O1 V1 K1 70.4(4) 3_665 1_556
O1 V1 K1 70.4(4) . 1_556
K1 V1 K1 84.86(7) 7_767 1_556
K1 V1 K1 84.86(7) 7_657 1_556
K1 V1 K1 84.86(7) 7_667 1_556
O2 V1 K2 60.34(3) . 1_655
O1 V1 K2 49.2(4) 2_655 1_655
O1 V1 K2 125.11(14) 3_665 1_655
O1 V1 K2 125.11(14) . 1_655
K1 V1 K2 67.15(3) 7_767 1_655
K1 V1 K2 67.15(3) 7_657 1_655
K1 V1 K2 155.48(9) 7_667 1_655
K1 V1 K2 119.66(3) 1_556 1_655
O2 V1 K2 60.34(3) . .
O1 V1 K2 125.11(14) 2_655 .
O1 V1 K2 125.11(14) 3_665 .
O1 V1 K2 49.2(4) . .
K1 V1 K2 155.48(9) 7_767 .
K1 V1 K2 67.15(3) 7_657 .
K1 V1 K2 67.15(3) 7_667 .
K1 V1 K2 119.66(3) 1_556 .
K2 V1 K2 97.62(4) 1_655 .
O2 V1 K2 60.34(3) . 1_665
O1 V1 K2 125.11(14) 2_655 1_665
O1 V1 K2 49.2(4) 3_665 1_665
O1 V1 K2 125.11(14) . 1_665
K1 V1 K2 67.15(3) 7_767 1_665
K1 V1 K2 155.48(9) 7_657 1_665
K1 V1 K2 67.15(3) 7_667 1_665
K1 V1 K2 119.66(3) 1_556 1_665
K2 V1 K2 97.62(4) 1_655 1_665
K2 V1 K2 97.62(4) . 1_665
O1 K2 O1 180.000(2) 7_557 .
O1 K2 O1 60.0(2) 7_557 8_557
O1 K2 O1 120.0(2) . 8_557
O1 K2 O1 120.0(2) 7_557 2
O1 K2 O1 60.0(2) . 2
O1 K2 O1 180.0(2) 8_557 2
O1 K2 O1 60.0(2) 7_557 9_557
O1 K2 O1 120.0(2) . 9_557
O1 K2 O1 60.0(2) 8_557 9_557
O1 K2 O1 120.0(2) 2 9_557
O1 K2 O1 120.0(2) 7_557 3
O1 K2 O1 60.0(2) . 3
O1 K2 O1 120.0(2) 8_557 3
O1 K2 O1 60.0(2) 2 3
O1 K2 O1 180.000(1) 9_557 3
O1 K2 O2 102.8(2) 7_557 7_657
O1 K2 O2 77.2(2) . 7_657
O1 K2 O2 50.1(3) 8_557 7_657
O1 K2 O2 129.9(3) 2 7_657
O1 K2 O2 102.8(2) 9_557 7_657
O1 K2 O2 77.2(2) 3 7_657
O1 K2 O2 77.2(2) 7_557 1_455
O1 K2 O2 102.8(2) . 1_455
O1 K2 O2 129.9(3) 8_557 1_455
O1 K2 O2 50.1(3) 2 1_455
O1 K2 O2 77.2(2) 9_557 1_455
O1 K2 O2 102.8(2) 3 1_455
O2 K2 O2 180.0(5) 7_657 1_455
O1 K2 O2 129.9(3) 7_557 .
O1 K2 O2 50.1(3) . .
O1 K2 O2 77.2(2) 8_557 .
O1 K2 O2 102.8(2) 2 .
O1 K2 O2 77.2(2) 9_557 .
O1 K2 O2 102.8(2) 3 .
O2 K2 O2 60.64(7) 7_657 .
O2 K2 O2 119.36(7) 1_455 .
O1 K2 O2 50.1(3) 7_557 7_557
O1 K2 O2 129.9(3) . 7_557
O1 K2 O2 102.8(2) 8_557 7_557
O1 K2 O2 77.2(2) 2 7_557
O1 K2 O2 102.8(2) 9_557 7_557
O1 K2 O2 77.2(2) 3 7_557
O2 K2 O2 119.36(7) 7_657 7_557
O2 K2 O2 60.64(7) 1_455 7_557
O2 K2 O2 180.0 . 7_557
O1 K2 O2 77.2(2) 7_557 1_445
O1 K2 O2 102.8(2) . 1_445
O1 K2 O2 77.2(2) 8_557 1_445
O1 K2 O2 102.8(2) 2 1_445
O1 K2 O2 129.9(3) 9_557 1_445
O1 K2 O2 50.1(3) 3 1_445
O2 K2 O2 60.64(7) 7_657 1_445
O2 K2 O2 119.36(7) 1_455 1_445
O2 K2 O2 119.36(7) . 1_445
O2 K2 O2 60.64(7) 7_557 1_445
O1 K2 O2 102.8(2) 7_557 7_667
O1 K2 O2 77.2(2) . 7_667
O1 K2 O2 102.8(2) 8_557 7_667
O1 K2 O2 77.2(2) 2 7_667
O1 K2 O2 50.1(3) 9_557 7_667
O1 K2 O2 129.9(3) 3 7_667
O2 K2 O2 119.36(7) 7_657 7_667
O2 K2 O2 60.64(7) 1_455 7_667
O2 K2 O2 60.64(7) . 7_667
O2 K2 O2 119.36(7) 7_557 7_667
O2 K2 O2 180.0 1_445 7_667
V1 O1 Lu1 163.5(6) . 1_456
V1 O1 K1 89.66(15) . 7_657
Lu1 O1 K1 91.88(15) 1_456 7_657
V1 O1 K1 89.66(15) . 7_667
Lu1 O1 K1 91.88(15) 1_456 7_667
K1 O1 K1 169.1(4) 7_657 7_667
V1 O1 K2 105.7(4) . .
Lu1 O1 K2 90.9(3) 1_456 .
K1 O1 K2 84.8(2) 7_657 .
K1 O1 K2 84.8(2) 7_667 .
V1 O1 K1 80.1(4) . 1_556
Lu1 O1 K1 83.4(3) 1_456 1_556
K1 O1 K1 95.3(2) 7_657 1_556
K1 O1 K1 95.3(2) 7_667 1_556
K2 O1 K1 174.2(3) . 1_556
O2 K1 O1 95.3(2) . 9_657
O2 K1 O1 95.3(2) . 7_657
O1 K1 O1 62.7(3) 9_657 7_657
O2 K1 O1 95.3(2) . 8_557
O1 K1 O1 119.17(6) 9_657 8_557
O1 K1 O1 56.7(4) 7_657 8_557
O2 K1 O1 95.3(2) . 8_667
O1 K1 O1 56.7(4) 9_657 8_667
O1 K1 O1 119.17(6) 7_657 8_667
O1 K1 O1 169.1(4) 8_557 8_667
O2 K1 O1 95.3(2) . 9_557
O1 K1 O1 169.1(4) 9_657 9_557
O1 K1 O1 119.17(6) 7_657 9_557
O1 K1 O1 62.7(3) 8_557 9_557
O1 K1 O1 119.17(6) 8_667 9_557
O2 K1 O1 95.3(2) . 7_667
O1 K1 O1 119.17(6) 9_657 7_667
O1 K1 O1 169.1(4) 7_657 7_667
O1 K1 O1 119.17(6) 8_557 7_667
O1 K1 O1 62.7(3) 8_667 7_667
O1 K1 O1 56.7(4) 9_557 7_667
O2 K1 O1 150.49(13) . 2_654
O1 K1 O1 60.1(2) 9_657 2_654
O1 K1 O1 60.1(2) 7_657 2_654
O1 K1 O1 84.7(2) 8_557 2_654
O1 K1 O1 84.7(2) 8_667 2_654
O1 K1 O1 110.57(18) 9_557 2_654
O1 K1 O1 110.57(18) 7_667 2_654
O2 K1 O1 150.49(14) . 1_554
O1 K1 O1 110.57(18) 9_657 1_554
O1 K1 O1 84.7(2) 7_657 1_554
O1 K1 O1 60.1(2) 8_557 1_554
O1 K1 O1 110.57(18) 8_667 1_554
O1 K1 O1 60.1(2) 9_557 1_554
O1 K1 O1 84.7(2) 7_667 1_554
O1 K1 O1 50.5(2) 2_654 1_554
O2 K1 O1 150.49(14) . 3_664
O1 K1 O1 84.7(2) 9_657 3_664
O1 K1 O1 110.57(18) 7_657 3_664
O1 K1 O1 110.57(18) 8_557 3_664
O1 K1 O1 60.1(2) 8_667 3_664
O1 K1 O1 84.7(2) 9_557 3_664
O1 K1 O1 60.1(2) 7_667 3_664
O1 K1 O1 50.5(2) 2_654 3_664
O1 K1 O1 50.5(2) 1_554 3_664
O2 K1 V1 84.86(7) . 7_767
O1 K1 V1 30.29(15) 9_657 7_767
O1 K1 V1 91.97(18) 7_657 7_767
O1 K1 V1 148.62(17) 8_557 7_767
O1 K1 V1 30.29(15) 8_667 7_767
O1 K1 V1 148.62(17) 9_557 7_767
O1 K1 V1 91.97(18) 7_667 7_767
O1 K1 V1 80.37(8) 2_654 7_767
O1 K1 V1 124.66(16) 1_554 7_767
O1 K1 V1 80.37(8) 3_664 7_767
O2 K1 V1 84.86(7) . 7_657
O1 K1 V1 91.97(18) 9_657 7_657
O1 K1 V1 30.29(15) 7_657 7_657
O1 K1 V1 30.29(15) 8_557 7_657
O1 K1 V1 148.62(17) 8_667 7_657
O1 K1 V1 91.97(18) 9_557 7_657
O1 K1 V1 148.62(17) 7_667 7_657
O1 K1 V1 80.37(8) 2_654 7_657
O1 K1 V1 80.37(8) 1_554 7_657
O1 K1 V1 124.66(16) 3_664 7_657
V1 K1 V1 119.21(2) 7_767 7_657

loop_
_geom_bond_atom_site_label_1
_geom_bond_atom_site_label_2
_geom_bond_distance
_geom_bond_site_symmetry_2
Lu1 O1 2.188(7) 9_657
Lu1 O1 2.188(7) 3_654
Lu1 O1 2.188(7) 8_657
Lu1 O1 2.188(7) 2_654
Lu1 O1 2.188(7) 1_654
Lu1 O1 2.188(7) 7_657
O2 V1 1.653(14) .
O2 K1 2.502(15) .
O2 K2 3.3916(17) 1_655
O2 K2 3.3916(17) .
O2 K2 3.3916(17) 1_665
V1 O1 1.712(8) 2_655
V1 O1 1.712(8) 3_665
V1 O1 1.712(8) .
V1 K1 3.3943(13) 7_767
V1 K1 3.3943(13) 7_657
V1 K1 3.3943(13) 7_667
V1 K1 3.423(4) 1_556
K2 O1 3.061(11) 7_557
K2 O1 3.061(11) .
K2 O1 3.061(11) 8_557
K2 O1 3.061(11) 2
K2 O1 3.061(11) 9_557
K2 O1 3.061(11) 3
K2 O2 3.3916(17) 7_657
K2 O2 3.3916(17) 1_455
K2 O2 3.3916(17) 7_557
K2 O2 3.3916(17) 1_445
K2 O2 3.3916(17) 7_667
O1 Lu1 2.188(7) 1_456
O1 K1 2.941(13) 7_657
O1 K1 2.941(13) 7_667
O1 K1 3.275(11) 1_556
K1 O1 2.941(13) 9_657
K1 O1 2.941(13) 7_657
K1 O1 2.941(13) 8_557
K1 O1 2.941(13) 8_667
K1 O1 2.941(13) 9_557
K1 O1 2.941(13) 7_667
K1 O1 3.275(11) 2_654
K1 O1 3.275(11) 1_554
K1 O1 3.275(11) 3_664
K1 V1 3.3943(13) 7_767
K1 V1 3.3943(13) 7_657
